data_7200259
loop_
_publ_author_name
'Aaker\"oy, Christer B.'
'Salmon, Debra J.'
'Smith, Michelle M.'
'Desper, John'

_publ_section_title
;
 Cyanooximes as effective and selective co-crystallizing agents
;
_journal_coden_ASTM CRECF4
_journal_issue 3
_journal_name_full CrystEngComm
_journal_page_first 439
_journal_page_last 443
_journal_paper_doi 10.1039/b811322j
_journal_volume 11
_journal_year 2009
_chemical_formula_moiety
;
(C22 H18 N4) (C8 H5 N2 O Cl)2
;
_chemical_formula_sum 'C38 H28 Cl2 N8 O2'
_chemical_formula_weight 699.58
_chemical_name_common
;481 1,4-di((1-benzimidazolyl)methyl)benzene, (3-chloro-
PhC(CN)(=NOH))2
;
_chemical_name_systematic
;
481 1,4-di[(1-benzimidazolyl)methyl]benzene, [3-chloro-PhC(CN)(=NOH)]2
;
_space_group_IT_number 14
_symmetry_cell_setting monoclinic
_symmetry_space_group_name_Hall '-P 2yn'
_symmetry_space_group_name_H-M 'P 1 21/n 1'
_atom_sites_solution_hydrogens geom
_atom_sites_solution_primary direct
_atom_sites_solution_secondary difmap
_audit_creation_method SHELXL-97
_cell_angle_alpha 90.00
_cell_angle_beta 94.084(3)
_cell_angle_gamma 90.00
_cell_formula_units_Z 2
_cell_length_a 13.6335(10)
_cell_length_b 4.4402(3)
_cell_length_c 27.297(2)
_cell_measurement_reflns_used 9905
_cell_measurement_temperature 120(2)
_cell_measurement_theta_max 30.52
_cell_measurement_theta_min 2.61
_cell_volume 1648.2(2)
_computing_cell_refinement 'Bruker SMART'
_computing_data_collection 'Bruker SMART'
_computing_data_reduction 'Bruker SAINT'
_computing_molecular_graphics 'Bruker SHELXTL'
_computing_publication_material 'Bruker SHELXTL'
_computing_structure_refinement 'SHELXL-97 (Sheldrick, 1997)'
_computing_structure_solution 'SHELXS-97 (Sheldrick, 1990)'
_diffrn_ambient_temperature 120(2)
_diffrn_measured_fraction_theta_full 0.999
_diffrn_measured_fraction_theta_max 0.999
_diffrn_measurement_device_type 'CCD area detector'
_diffrn_measurement_method 'phi and omega scans'
_diffrn_radiation_monochromator graphite
_diffrn_radiation_source 'fine-focus sealed tube'
_diffrn_radiation_type MoK\a
_diffrn_radiation_wavelength 0.71073
_diffrn_reflns_av_R_equivalents 0.0387
_diffrn_reflns_av_sigmaI/netI 0.0342
_diffrn_reflns_limit_h_max 19
_diffrn_reflns_limit_h_min -17
_diffrn_reflns_limit_k_max 6
_diffrn_reflns_limit_k_min -6
_diffrn_reflns_limit_l_max 39
_diffrn_reflns_limit_l_min -39
_diffrn_reflns_number 40395
_diffrn_reflns_theta_full 30.99
_diffrn_reflns_theta_max 30.99
_diffrn_reflns_theta_min 1.63
_exptl_absorpt_coefficient_mu 0.247
_exptl_absorpt_correction_T_max 0.9639
_exptl_absorpt_correction_T_min 0.9297
_exptl_absorpt_correction_type none
_exptl_absorpt_process_details SADABS
_exptl_crystal_colour colourless
_exptl_crystal_density_diffrn 1.410
_exptl_crystal_density_method 'not measured'
_exptl_crystal_description plate
_exptl_crystal_F_000 724
_exptl_crystal_size_max 0.30
_exptl_crystal_size_mid 0.30
_exptl_crystal_size_min 0.15
_refine_diff_density_max 0.337
_refine_diff_density_min -0.347
_refine_diff_density_rms 0.055
_refine_ls_extinction_method none
_refine_ls_goodness_of_fit_ref 1.078
_refine_ls_hydrogen_treatment mixed
_refine_ls_matrix_type full
_refine_ls_number_parameters 229
_refine_ls_number_reflns 5259
_refine_ls_number_restraints 0
_refine_ls_restrained_S_all 1.078
_refine_ls_R_factor_all 0.0634
_refine_ls_R_factor_gt 0.0418
_refine_ls_shift/su_max 0.001
_refine_ls_shift/su_mean 0.000
_refine_ls_structure_factor_coef Fsqd
_refine_ls_weighting_details 'calc w=1/[\s^2^(Fo^2^)+(0.0500P)^2^+0.4000P] where P=(Fo^2^+2Fc^2^)/3'
_refine_ls_weighting_scheme calc
_refine_ls_wR_factor_gt 0.1013
_refine_ls_wR_factor_ref 0.1118
_reflns_number_gt 3883
_reflns_number_total 5259
_reflns_threshold_expression >2sigma(I)
_cod_data_source_file B811322J.txt
_cod_data_source_block C6
_cod_depositor_comments
;
The following automatic conversions were performed:
'_symmetry_cell_setting' value 'Monoclinic' changed to 'monoclinic'
according to '/home/saulius/struct/CIF-dictionaries/cif_core.dic'
dictionary named 'cif_core.dic' version 2.4.1 from 2010-06-29.

Automatic conversion script
Id: cif_fix_enum 1527 2010-12-29 10:47:43Z saulius 

 Replaced the incorrect bibliographical reference to the original
 publication with a proper one.

 Antanas Vaitkus,
 2019-09-18
;
_cod_original_sg_symbol_H-M P2(1)/n
_cod_database_code 7200259

loop_
_symmetry_equiv_pos_as_xyz
'x, y, z'
'-x+1/2, y+1/2, -z+1/2'
'-x, -y, -z'
'x-1/2, -y-1/2, z-1/2'

loop_
_atom_site_label
_atom_site_type_symbol
_atom_site_fract_x
_atom_site_fract_y
_atom_site_fract_z
_atom_site_U_iso_or_equiv
_atom_site_adp_type
_atom_site_occupancy
_atom_site_symmetry_multiplicity
_atom_site_calc_flag
_atom_site_refinement_flags
_atom_site_disorder_assembly
_atom_site_disorder_group
Cl1 Cl 0.15560(2) -0.38771(8) 0.668525(14) 0.03458(11) Uani 1 1 d . . .
N11 N 0.81489(7) 1.1873(2) 0.58747(4) 0.0182(2) Uani 1 1 d . . .
C12 C 0.72093(9) 1.1275(3) 0.57020(5) 0.0214(3) Uani 1 1 d . . .
H12 H 0.6906 1.2177 0.5414 0.026 Uiso 1 1 calc R . .
N13 N 0.67622(8) 0.9328(2) 0.59718(4) 0.0233(2) Uani 1 1 d . . .
C14 C 0.74478(9) 0.8585(3) 0.63534(5) 0.0204(2) Uani 1 1 d . . .
C15 C 0.73689(10) 0.6647(3) 0.67527(5) 0.0256(3) Uani 1 1 d . . .
H15 H 0.6777 0.5586 0.6798 0.031 Uiso 1 1 calc R . .
C16 C 0.81842(11) 0.6334(3) 0.70785(5) 0.0277(3) Uani 1 1 d . . .
H16 H 0.8150 0.5043 0.7354 0.033 Uiso 1 1 calc R . .
C17 C 0.90642(11) 0.7882(3) 0.70114(5) 0.0270(3) Uani 1 1 d . . .
H17 H 0.9612 0.7591 0.7242 0.032 Uiso 1 1 calc R . .
C18 C 0.91557(10) 0.9816(3) 0.66199(5) 0.0232(3) Uani 1 1 d . . .
H18 H 0.9750 1.0865 0.6576 0.028 Uiso 1 1 calc R . .
C19 C 0.83288(9) 1.0142(2) 0.62942(4) 0.0189(2) Uani 1 1 d . . .
C21 C 0.94631(9) 1.1832(2) 0.53029(4) 0.0178(2) Uani 1 1 d . . .
C22 C 0.90590(9) 1.0914(3) 0.48470(5) 0.0237(3) Uani 1 1 d . . .
H22 H 0.8413 1.1537 0.4739 0.028 Uiso 1 1 calc R . .
C26 C 1.04110(9) 1.0909(3) 0.54535(5) 0.0241(3) Uani 1 1 d . . .
H26 H 1.0699 1.1528 0.5764 0.029 Uiso 1 1 calc R . .
C27 C 0.88620(9) 1.3722(2) 0.56318(5) 0.0194(2) Uani 1 1 d . . .
H27A H 0.9306 1.4729 0.5884 0.023 Uiso 1 1 calc R . .
H27B H 0.8509 1.5303 0.5434 0.023 Uiso 1 1 calc R . .
C31 C 0.39381(9) 0.0837(2) 0.63858(5) 0.0192(2) Uani 1 1 d . . .
C32 C 0.29964(9) -0.0411(3) 0.63599(5) 0.0213(2) Uani 1 1 d . . .
H32 H 0.2532 0.0096 0.6097 0.026 Uiso 1 1 calc R . .
C33 C 0.27460(9) -0.2398(3) 0.67222(5) 0.0235(3) Uani 1 1 d . . .
C34 C 0.34031(11) -0.3196(3) 0.71095(5) 0.0271(3) Uani 1 1 d . . .
H34 H 0.3218 -0.4550 0.7356 0.033 Uiso 1 1 calc R . .
C35 C 0.43433(10) -0.1962(3) 0.71281(5) 0.0274(3) Uani 1 1 d . . .
H35 H 0.4807 -0.2497 0.7390 0.033 Uiso 1 1 calc R . .
C36 C 0.46150(10) 0.0026(3) 0.67731(5) 0.0239(3) Uani 1 1 d . . .
H36 H 0.5261 0.0843 0.6792 0.029 Uiso 1 1 calc R . .
C37 C 0.42049(9) 0.2999(3) 0.60091(5) 0.0196(2) Uani 1 1 d . . .
N37 N 0.50121(8) 0.4531(2) 0.60675(4) 0.0223(2) Uani 1 1 d . . .
O37 O 0.51284(7) 0.6451(2) 0.56870(3) 0.0260(2) Uani 1 1 d . . .
H37 H 0.5728(12) 0.749(4) 0.5792(5) 0.031 Uiso 1 1 d . . .
C38 C 0.35289(9) 0.3460(3) 0.55810(5) 0.0234(3) Uani 1 1 d . . .
N38 N 0.29706(9) 0.3799(3) 0.52529(5) 0.0340(3) Uani 1 1 d . . .

loop_
_atom_site_aniso_label
_atom_site_aniso_U_11
_atom_site_aniso_U_22
_atom_site_aniso_U_33
_atom_site_aniso_U_23
_atom_site_aniso_U_13
_atom_site_aniso_U_12
Cl1 0.02735(19) 0.03709(18) 0.0403(2) 0.00639(15) 0.00937(15) -0.00522(14)
N11 0.0183(5) 0.0189(4) 0.0177(5) 0.0003(4) 0.0032(4) -0.0001(4)
C12 0.0193(6) 0.0229(5) 0.0222(6) 0.0001(5) 0.0023(5) 0.0013(4)
N13 0.0195(5) 0.0258(5) 0.0251(6) 0.0012(4) 0.0043(4) -0.0002(4)
C14 0.0221(6) 0.0186(5) 0.0211(6) -0.0025(4) 0.0071(5) 0.0012(4)
C15 0.0298(7) 0.0216(5) 0.0268(7) 0.0002(5) 0.0116(5) 0.0000(5)
C16 0.0404(8) 0.0232(6) 0.0205(7) 0.0030(5) 0.0084(6) 0.0043(5)
C17 0.0340(7) 0.0249(6) 0.0217(7) -0.0005(5) -0.0016(5) 0.0046(5)
C18 0.0241(6) 0.0219(5) 0.0236(7) -0.0028(5) 0.0015(5) 0.0005(5)
C19 0.0222(6) 0.0171(5) 0.0179(6) -0.0023(4) 0.0056(5) 0.0018(4)
C21 0.0186(6) 0.0158(5) 0.0194(6) 0.0017(4) 0.0043(4) -0.0032(4)
C22 0.0170(6) 0.0316(6) 0.0222(7) -0.0017(5) -0.0005(5) 0.0025(5)
C26 0.0217(6) 0.0309(6) 0.0195(6) -0.0054(5) -0.0006(5) 0.0000(5)
C27 0.0212(6) 0.0170(5) 0.0202(6) 0.0001(4) 0.0038(5) -0.0020(4)
C31 0.0203(6) 0.0180(5) 0.0193(6) -0.0020(4) 0.0017(5) 0.0025(4)
C32 0.0209(6) 0.0218(5) 0.0212(6) -0.0010(5) 0.0021(5) 0.0032(4)
C33 0.0250(6) 0.0223(5) 0.0240(7) -0.0013(5) 0.0062(5) 0.0010(5)
C34 0.0381(8) 0.0238(6) 0.0198(6) 0.0012(5) 0.0047(6) 0.0014(5)
C35 0.0362(8) 0.0248(6) 0.0201(7) -0.0004(5) -0.0050(5) 0.0040(5)
C36 0.0254(6) 0.0213(5) 0.0241(7) -0.0025(5) -0.0037(5) 0.0015(5)
C37 0.0188(6) 0.0202(5) 0.0197(6) -0.0003(4) 0.0002(5) 0.0021(4)
N37 0.0209(5) 0.0217(5) 0.0245(6) -0.0010(4) 0.0037(4) 0.0013(4)
O37 0.0236(5) 0.0293(4) 0.0252(5) 0.0038(4) 0.0018(4) -0.0053(4)
C38 0.0216(6) 0.0243(6) 0.0244(7) 0.0041(5) 0.0025(5) -0.0031(5)
N38 0.0307(6) 0.0401(7) 0.0302(7) 0.0102(5) -0.0048(5) -0.0060(5)

loop_
_atom_type_symbol
_atom_type_description
_atom_type_scat_dispersion_real
_atom_type_scat_dispersion_imag
_atom_type_scat_source
C C 0.0033 0.0016 'International Tables Vol C Tables 4.2.6.8 and 6.1.1.4'
H H 0.0000 0.0000 'International Tables Vol C Tables 4.2.6.8 and 6.1.1.4'
N N 0.0061 0.0033 'International Tables Vol C Tables 4.2.6.8 and 6.1.1.4'
O O 0.0106 0.0060 'International Tables Vol C Tables 4.2.6.8 and 6.1.1.4'
Cl Cl 0.1484 0.1585 'International Tables Vol C Tables 4.2.6.8 and 6.1.1.4'

loop_
_geom_angle_atom_site_label_1
_geom_angle_atom_site_label_2
_geom_angle_atom_site_label_3
_geom_angle
_geom_angle_site_symmetry_1
_geom_angle_site_symmetry_3
_geom_angle_publ_flag
C12 N11 C19 106.57(10) . . ?
C12 N11 C27 126.24(10) . . ?
C19 N11 C27 126.86(10) . . ?
N13 C12 N11 113.42(11) . . ?
N13 C12 H12 123.3 . . ?
N11 C12 H12 123.3 . . ?
C12 N13 C14 105.22(10) . . ?
N13 C14 C15 130.20(12) . . ?
N13 C14 C19 109.40(11) . . ?
C15 C14 C19 120.40(12) . . ?
C16 C15 C14 117.45(12) . . ?
C16 C15 H15 121.3 . . ?
C14 C15 H15 121.3 . . ?
C15 C16 C17 121.49(12) . . ?
C15 C16 H16 119.3 . . ?
C17 C16 H16 119.3 . . ?
C18 C17 C16 121.93(13) . . ?
C18 C17 H17 119.0 . . ?
C16 C17 H17 119.0 . . ?
C17 C18 C19 116.37(12) . . ?
C17 C18 H18 121.8 . . ?
C19 C18 H18 121.8 . . ?
N11 C19 C18 132.25(11) . . ?
N11 C19 C14 105.38(10) . . ?
C18 C19 C14 122.36(11) . . ?
C22 C21 C26 118.74(11) . . ?
C22 C21 C27 119.91(11) . . ?
C26 C21 C27 121.32(11) . . ?
C21 C22 C26 120.71(11) . 3_776 ?
C21 C22 H22 119.6 . . ?
C26 C22 H22 119.6 3_776 . ?
C21 C26 C22 120.55(12) . 3_776 ?
C21 C26 H26 119.7 . . ?
C22 C26 H26 119.7 3_776 . ?
N11 C27 C21 111.25(9) . . ?
N11 C27 H27A 109.4 . . ?
C21 C27 H27A 109.4 . . ?
N11 C27 H27B 109.4 . . ?
C21 C27 H27B 109.4 . . ?
H27A C27 H27B 108.0 . . ?
C32 C31 C36 119.39(11) . . ?
C32 C31 C37 119.75(11) . . ?
C36 C31 C37 120.87(11) . . ?
C33 C32 C31 119.29(12) . . ?
C33 C32 H32 120.4 . . ?
C31 C32 H32 120.4 . . ?
C34 C33 C32 121.98(12) . . ?
C34 C33 Cl1 119.77(10) . . ?
C32 C33 Cl1 118.24(10) . . ?
C33 C34 C35 118.17(12) . . ?
C33 C34 H34 120.9 . . ?
C35 C34 H34 120.9 . . ?
C36 C35 C34 121.24(12) . . ?
C36 C35 H35 119.4 . . ?
C34 C35 H35 119.4 . . ?
C35 C36 C31 119.93(12) . . ?
C35 C36 H36 120.0 . . ?
C31 C36 H36 120.0 . . ?
N37 C37 C38 120.74(11) . . ?
N37 C37 C31 120.49(11) . . ?
C38 C37 C31 118.72(10) . . ?
C37 N37 O37 112.30(10) . . ?
N37 O37 H37 102.4(9) . . ?
N38 C38 C37 177.71(14) . . ?

loop_
_geom_bond_atom_site_label_1
_geom_bond_atom_site_label_2
_geom_bond_distance
_geom_bond_site_symmetry_2
_geom_bond_publ_flag
Cl1 C33 1.7465(13) . ?
N11 C12 1.3594(16) . ?
N11 C19 1.3863(15) . ?
N11 C27 1.4666(15) . ?
C12 N13 1.3135(16) . ?
C12 H12 0.9500 . ?
N13 C14 1.3887(17) . ?
C14 C15 1.3990(17) . ?
C14 C19 1.4051(17) . ?
C15 C16 1.380(2) . ?
C15 H15 0.9500 . ?
C16 C17 1.406(2) . ?
C16 H16 0.9500 . ?
C17 C18 1.3836(18) . ?
C17 H17 0.9500 . ?
C18 C19 1.3926(18) . ?
C18 H18 0.9500 . ?
C21 C22 1.3857(18) . ?
C21 C26 1.3897(17) . ?
C21 C27 1.5123(16) . ?
C22 C26 1.3911(17) 3_776 ?
C22 H22 0.9500 . ?
C26 C22 1.3911(17) 3_776 ?
C26 H26 0.9500 . ?
C27 H27A 0.9900 . ?
C27 H27B 0.9900 . ?
C31 C32 1.3954(17) . ?
C31 C36 1.4001(17) . ?
C31 C37 1.4711(17) . ?
C32 C33 1.3859(17) . ?
C32 H32 0.9500 . ?
C33 C34 1.3823(19) . ?
C34 C35 1.392(2) . ?
C34 H34 0.9500 . ?
C35 C36 1.3806(19) . ?
C35 H35 0.9500 . ?
C36 H36 0.9500 . ?
C37 N37 1.2939(16) . ?
C37 C38 1.4504(18) . ?
N37 O37 1.3618(14) . ?
O37 H37 0.965(16) . ?
C38 N38 1.1433(17) . ?

loop_
_geom_hbond_atom_site_label_D
_geom_hbond_atom_site_label_H
_geom_hbond_atom_site_label_A
_geom_hbond_distance_DH
_geom_hbond_distance_HA
_geom_hbond_distance_DA
_geom_hbond_angle_DHA
_geom_hbond_site_symmetry_A
O37 H37 N13 0.965(16) 1.672(16) 2.6365(14) 179.5(17) .

loop_
_geom_torsion_atom_site_label_1
_geom_torsion_atom_site_label_2
_geom_torsion_atom_site_label_3
_geom_torsion_atom_site_label_4
_geom_torsion
_geom_torsion_site_symmetry_1
_geom_torsion_site_symmetry_2
_geom_torsion_site_symmetry_3
_geom_torsion_site_symmetry_4
_geom_torsion_publ_flag
C19 N11 C12 N13 0.27(14) . . . . ?
C27 N11 C12 N13 174.02(10) . . . . ?
N11 C12 N13 C14 0.41(14) . . . . ?
C12 N13 C14 C15 179.04(12) . . . . ?
C12 N13 C14 C19 -0.93(13) . . . . ?
N13 C14 C15 C16 179.78(12) . . . . ?
C19 C14 C15 C16 -0.26(18) . . . . ?
C14 C15 C16 C17 -0.45(19) . . . . ?
C15 C16 C17 C18 0.7(2) . . . . ?
C16 C17 C18 C19 -0.19(19) . . . . ?
C12 N11 C19 C18 179.57(13) . . . . ?
C27 N11 C19 C18 5.9(2) . . . . ?
C12 N11 C19 C14 -0.82(12) . . . . ?
C27 N11 C19 C14 -174.51(10) . . . . ?
C17 C18 C19 N11 179.02(12) . . . . ?
C17 C18 C19 C14 -0.54(18) . . . . ?
N13 C14 C19 N11 1.09(13) . . . . ?
C15 C14 C19 N11 -178.88(10) . . . . ?
N13 C14 C19 C18 -179.25(11) . . . . ?
C15 C14 C19 C18 0.78(18) . . . . ?
C26 C21 C22 C26 0.3(2) . . . 3_776 ?
C27 C21 C22 C26 -177.82(11) . . . 3_776 ?
C22 C21 C26 C22 -0.3(2) . . . 3_776 ?
C27 C21 C26 C22 177.79(11) . . . 3_776 ?
C12 N11 C27 C21 -90.67(14) . . . . ?
C19 N11 C27 C21 81.83(14) . . . . ?
C22 C21 C27 N11 77.61(14) . . . . ?
C26 C21 C27 N11 -100.49(13) . . . . ?
C36 C31 C32 C33 0.87(17) . . . . ?
C37 C31 C32 C33 -178.68(11) . . . . ?
C31 C32 C33 C34 -0.22(18) . . . . ?
C31 C32 C33 Cl1 179.00(9) . . . . ?
C32 C33 C34 C35 -0.48(19) . . . . ?
Cl1 C33 C34 C35 -179.70(10) . . . . ?
C33 C34 C35 C36 0.54(19) . . . . ?
C34 C35 C36 C31 0.10(19) . . . . ?
C32 C31 C36 C35 -0.81(18) . . . . ?
C37 C31 C36 C35 178.73(11) . . . . ?
C32 C31 C37 N37 169.05(11) . . . . ?
C36 C31 C37 N37 -10.49(17) . . . . ?
C32 C31 C37 C38 -8.65(17) . . . . ?
C36 C31 C37 C38 171.81(11) . . . . ?
C38 C37 N37 O37 -1.28(16) . . . . ?
C31 C37 N37 O37 -178.93(10) . . . . ?
